data_7215102
loop_
_publ_author_name
'Liu, Shujuan'
'Sun, Huibin'
'Ma, Yun'
'Ye, Shanghui'
'Liu, Xiangmei'
'Zhou, Xinhui'
'Mou, Xin'
'Wang, Lianhui'
'Zhao, Qiang'
'Huang, Wei'

_publ_section_title
;
 Rational design of metallophosphors with tunable aggregation-induced
 phosphorescent emission and their promising applications in time-resolved
 luminescence assay and targeted luminescence imaging of cancer cells
;
_journal_issue 41
_journal_name_full 'Journal of Materials Chemistry'
_journal_page_first 22167
_journal_paper_doi 10.1039/c2jm34512a
_journal_volume 22
_journal_year 2012
_chemical_formula_sum 'C28 H20 N2 O Pt'
_chemical_formula_weight 595.55
_chemical_name_systematic
;
?
;
_space_group_IT_number 14
_symmetry_cell_setting monoclinic
_symmetry_space_group_name_Hall '-P 2ybc'
_symmetry_space_group_name_H-M 'P 1 21/c 1'
_atom_sites_solution_hydrogens geom
_atom_sites_solution_primary direct
_atom_sites_solution_secondary difmap
_audit_creation_method SHELXL-97
_cell_angle_alpha 90.00
_cell_angle_beta 101.712(2)
_cell_angle_gamma 90.00
_cell_formula_units_Z 4
_cell_length_a 8.8439(8)
_cell_length_b 29.671(3)
_cell_length_c 8.2022(8)
_cell_measurement_temperature 291(2)
_cell_volume 2107.5(4)
_computing_cell_refinement SMART
_computing_data_collection 'SMART (Bruker, 2000)'
_computing_data_reduction 'SAINT (Bruker, 2000)'
_computing_molecular_graphics SHELXTL
_computing_publication_material SHELXTL
_computing_structure_refinement 'SHELXL-97 (Sheldrick, 1997)'
_computing_structure_solution 'SHELXS-97 (Sheldrick, 1990)'
_diffrn_ambient_temperature 291(2)
_diffrn_measured_fraction_theta_full 0.969
_diffrn_measured_fraction_theta_max 0.969
_diffrn_measurement_device_type 'Bruker Smart Apex CCD'
_diffrn_measurement_method 'phi and omega scans'
_diffrn_radiation_monochromator graphite
_diffrn_radiation_source 'fine-focus sealed tube'
_diffrn_radiation_type MoK\a
_diffrn_radiation_wavelength 0.71073
_diffrn_reflns_av_R_equivalents 0.0484
_diffrn_reflns_av_sigmaI/netI 0.0554
_diffrn_reflns_limit_h_max 11
_diffrn_reflns_limit_h_min -11
_diffrn_reflns_limit_k_max 39
_diffrn_reflns_limit_k_min -37
_diffrn_reflns_limit_l_max 10
_diffrn_reflns_limit_l_min -7
_diffrn_reflns_number 12447
_diffrn_reflns_theta_full 28.28
_diffrn_reflns_theta_max 28.28
_diffrn_reflns_theta_min 2.35
_exptl_absorpt_coefficient_mu 6.682
_exptl_absorpt_correction_T_max 0.3211
_exptl_absorpt_correction_T_min 0.2859
_exptl_absorpt_correction_type multi-scan
_exptl_absorpt_process_details 'SADABS; Bruker, 2000'
_exptl_crystal_colour brown
_exptl_crystal_density_diffrn 1.877
_exptl_crystal_density_method 'not measured'
_exptl_crystal_description block
_exptl_crystal_F_000 1152
_exptl_crystal_size_max 0.25
_exptl_crystal_size_mid 0.23
_exptl_crystal_size_min 0.22
_refine_diff_density_max 2.258
_refine_diff_density_min -2.236
_refine_diff_density_rms 0.161
_refine_ls_extinction_method none
_refine_ls_goodness_of_fit_ref 1.039
_refine_ls_hydrogen_treatment constr
_refine_ls_matrix_type full
_refine_ls_number_parameters 289
_refine_ls_number_reflns 4900
_refine_ls_number_restraints 0
_refine_ls_restrained_S_all 1.039
_refine_ls_R_factor_all 0.0473
_refine_ls_R_factor_gt 0.0399
_refine_ls_shift/su_max 0.001
_refine_ls_shift/su_mean 0.000
_refine_ls_structure_factor_coef Fsqd
_refine_ls_weighting_details 'calc w=1/[\s^2^(Fo^2^)+(0.0410P)^2^+4.2984P] where P=(Fo^2^+2Fc^2^)/3'
_refine_ls_weighting_scheme calc
_refine_ls_wR_factor_gt 0.0929
_refine_ls_wR_factor_ref 0.0962
_reflns_number_gt 4258
_reflns_number_total 4900
_reflns_threshold_expression >2sigma(I)
_cod_data_source_file c2jm34512a.txt
_cod_data_source_block 90714em
_cod_original_sg_symbol_H-M P2(1)/c
_cod_database_code 7215102

loop_
_symmetry_equiv_pos_as_xyz
'x, y, z'
'-x, y+1/2, -z+1/2'
'-x, -y, -z'
'x, -y-1/2, z-1/2'

loop_
_atom_site_label
_atom_site_type_symbol
_atom_site_fract_x
_atom_site_fract_y
_atom_site_fract_z
_atom_site_U_iso_or_equiv
_atom_site_adp_type
_atom_site_occupancy
_atom_site_symmetry_multiplicity
_atom_site_calc_flag
_atom_site_refinement_flags
Pt1 Pt 0.43576(2) 0.153858(6) 0.19979(2) 0.02916(9) Uani 1 1 d .
C1 C 0.6356(6) 0.08243(19) 0.3946(7) 0.0344(12) Uani 1 1 d .
C2 C 0.7687(7) 0.0692(2) 0.5115(8) 0.0441(14) Uani 1 1 d .
H2 H 0.8258 0.0910 0.5786 0.053 Uiso 1 1 calc R
C3 C 0.8155(7) 0.0257(2) 0.5287(8) 0.0451(14) Uani 1 1 d .
H3 H 0.9034 0.0186 0.6077 0.054 Uiso 1 1 calc R
C4 C 0.7360(7) -0.00878(19) 0.4317(7) 0.0363(12) Uani 1 1 d .
C5 C 0.7870(8) -0.0532(2) 0.4485(8) 0.0466(15) Uani 1 1 d .
H5 H 0.8755 -0.0601 0.5272 0.056 Uiso 1 1 calc R
C6 C 0.7107(8) -0.0869(2) 0.3527(9) 0.0512(17) Uani 1 1 d .
H6 H 0.7446 -0.1166 0.3680 0.061 Uiso 1 1 calc R
C7 C 0.5815(8) -0.0762(2) 0.2317(10) 0.0525(16) Uani 1 1 d .
H7 H 0.5306 -0.0988 0.1631 0.063 Uiso 1 1 calc R
C8 C 0.5284(7) -0.03283(18) 0.2124(8) 0.0414(13) Uani 1 1 d .
H8 H 0.4422 -0.0263 0.1302 0.050 Uiso 1 1 calc R
C9 C 0.6015(6) 0.00201(19) 0.3142(7) 0.0340(12) Uani 1 1 d .
C10 C 0.5452(6) 0.04869(18) 0.3010(7) 0.0328(12) Uani 1 1 d .
C11 C 0.3905(6) 0.05644(17) 0.2203(6) 0.0297(11) Uani 1 1 d .
H11 H 0.3294 0.0309 0.1942 0.036 Uiso 1 1 calc R
C12 C 0.1567(6) 0.09326(16) 0.1312(6) 0.0297(11) Uani 1 1 d .
C13 C 0.0811(7) 0.06318(18) 0.0158(7) 0.0384(13) Uani 1 1 d .
H13 H 0.1375 0.0434 -0.0367 0.046 Uiso 1 1 calc R
C14 C -0.0786(7) 0.0621(2) -0.0228(8) 0.0482(15) Uani 1 1 d .
H14 H -0.1293 0.0417 -0.1016 0.058 Uiso 1 1 calc R
C15 C -0.1614(7) 0.0908(2) 0.0548(9) 0.0491(16) Uani 1 1 d .
H15 H -0.2687 0.0897 0.0301 0.059 Uiso 1 1 calc R
C16 C -0.0860(7) 0.1216(2) 0.1707(8) 0.0463(15) Uani 1 1 d .
H16 H -0.1427 0.1416 0.2220 0.056 Uiso 1 1 calc R
C17 C 0.0727(6) 0.12257(18) 0.2094(7) 0.0352(12) Uani 1 1 d .
H17 H 0.1235 0.1429 0.2881 0.042 Uiso 1 1 calc R
C18 C 0.2967(6) 0.18883(17) 0.0255(6) 0.0317(11) Uani 1 1 d .
C19 C 0.1752(7) 0.17502(19) -0.1011(7) 0.0397(13) Uani 1 1 d .
H19 H 0.1527 0.1444 -0.1141 0.048 Uiso 1 1 calc R
C20 C 0.0875(7) 0.2055(2) -0.2075(8) 0.0467(15) Uani 1 1 d .
H20 H 0.0071 0.1950 -0.2901 0.056 Uiso 1 1 calc R
C21 C 0.1168(8) 0.2509(2) -0.1934(8) 0.0501(16) Uani 1 1 d .
H21 H 0.0553 0.2712 -0.2639 0.060 Uiso 1 1 calc R
C22 C 0.2379(7) 0.2660(2) -0.0739(8) 0.0448(15) Uani 1 1 d .
H22 H 0.2592 0.2967 -0.0636 0.054 Uiso 1 1 calc R
C23 C 0.3293(7) 0.23547(18) 0.0319(7) 0.0359(12) Uani 1 1 d .
C24 C 0.4649(7) 0.24943(19) 0.1530(7) 0.0375(13) Uani 1 1 d .
C25 C 0.5214(8) 0.29257(19) 0.1836(9) 0.0491(16) Uani 1 1 d .
H25 H 0.4697 0.3167 0.1251 0.059 Uiso 1 1 calc R
C26 C 0.6538(9) 0.2999(2) 0.3005(10) 0.0560(19) Uani 1 1 d .
H26 H 0.6915 0.3290 0.3225 0.067 Uiso 1 1 calc R
C27 C 0.7295(8) 0.2642(2) 0.3840(9) 0.0544(17) Uani 1 1 d .
H27 H 0.8202 0.2686 0.4624 0.065 Uiso 1 1 calc R
C28 C 0.6703(7) 0.2215(2) 0.3511(8) 0.0414(14) Uani 1 1 d .
H28 H 0.7213 0.1971 0.4094 0.050 Uiso 1 1 calc R
N1 N 0.3227(5) 0.09491(14) 0.1778(5) 0.0275(9) Uani 1 1 d .
N2 N 0.5406(5) 0.21412(14) 0.2366(6) 0.0315(10) Uani 1 1 d .
O1 O 0.6018(5) 0.12491(13) 0.3834(5) 0.0411(9) Uani 1 1 d .

loop_
_atom_site_aniso_label
_atom_site_aniso_U_11
_atom_site_aniso_U_22
_atom_site_aniso_U_33
_atom_site_aniso_U_23
_atom_site_aniso_U_13
_atom_site_aniso_U_12
Pt1 0.03341(14) 0.02230(12) 0.03536(13) 0.00062(8) 0.01545(9) 0.00031(7)
C1 0.035(3) 0.033(3) 0.039(3) 0.001(2) 0.016(2) -0.003(2)
C2 0.045(4) 0.041(3) 0.046(3) -0.005(3) 0.008(3) -0.001(3)
C3 0.046(4) 0.048(4) 0.043(3) 0.008(3) 0.012(3) 0.009(3)
C4 0.041(3) 0.035(3) 0.037(3) 0.010(2) 0.020(2) 0.008(2)
C5 0.047(4) 0.050(4) 0.047(3) 0.015(3) 0.020(3) 0.019(3)
C6 0.060(4) 0.036(3) 0.065(4) 0.011(3) 0.029(4) 0.017(3)
C7 0.062(4) 0.032(3) 0.067(4) -0.006(3) 0.023(4) 0.002(3)
C8 0.040(3) 0.028(3) 0.056(4) -0.001(3) 0.010(3) 0.006(2)
C9 0.034(3) 0.034(3) 0.039(3) 0.009(2) 0.018(2) 0.004(2)
C10 0.036(3) 0.026(3) 0.040(3) 0.003(2) 0.014(2) 0.005(2)
C11 0.036(3) 0.021(2) 0.033(3) 0.002(2) 0.011(2) 0.002(2)
C12 0.037(3) 0.021(2) 0.034(3) 0.004(2) 0.014(2) 0.001(2)
C13 0.043(3) 0.031(3) 0.042(3) -0.005(2) 0.011(3) -0.004(2)
C14 0.044(4) 0.048(4) 0.050(4) -0.001(3) 0.006(3) -0.010(3)
C15 0.030(3) 0.054(4) 0.062(4) 0.009(3) 0.007(3) -0.006(3)
C16 0.044(4) 0.042(3) 0.058(4) 0.003(3) 0.022(3) 0.007(3)
C17 0.037(3) 0.030(3) 0.041(3) 0.001(2) 0.015(2) 0.001(2)
C18 0.038(3) 0.029(3) 0.033(3) 0.007(2) 0.018(2) 0.004(2)
C19 0.049(4) 0.034(3) 0.040(3) 0.013(3) 0.021(3) 0.003(3)
C20 0.042(4) 0.057(4) 0.042(3) 0.011(3) 0.012(3) -0.002(3)
C21 0.054(4) 0.048(4) 0.055(4) 0.020(3) 0.027(3) 0.013(3)
C22 0.058(4) 0.031(3) 0.053(4) 0.011(3) 0.030(3) 0.003(3)
C23 0.049(3) 0.030(3) 0.037(3) 0.005(2) 0.028(3) 0.005(2)
C24 0.046(3) 0.033(3) 0.043(3) 0.001(3) 0.030(3) 0.001(2)
C25 0.065(4) 0.027(3) 0.066(4) 0.003(3) 0.038(4) -0.001(3)
C26 0.071(5) 0.030(3) 0.075(5) -0.013(3) 0.035(4) -0.019(3)
C27 0.056(4) 0.049(4) 0.063(4) -0.013(3) 0.023(3) -0.015(3)
C28 0.040(3) 0.037(3) 0.052(3) 0.000(3) 0.020(3) -0.004(2)
N1 0.027(2) 0.027(2) 0.030(2) 0.0016(18) 0.0095(18) -0.0012(16)
N2 0.034(2) 0.026(2) 0.040(2) -0.001(2) 0.021(2) -0.0038(18)
O1 0.039(2) 0.034(2) 0.048(2) 0.0023(19) 0.0043(18) 0.0014(17)

loop_
_atom_type_symbol
_atom_type_description
_atom_type_scat_dispersion_real
_atom_type_scat_dispersion_imag
_atom_type_scat_source
C C 0.0033 0.0016 'International Tables Vol C Tables 4.2.6.8 and 6.1.1.4'
Pt Pt -1.7033 8.3905 'International Tables Vol C Tables 4.2.6.8 and 6.1.1.4'
H H 0.0000 0.0000 'International Tables Vol C Tables 4.2.6.8 and 6.1.1.4'
N N 0.0061 0.0033 'International Tables Vol C Tables 4.2.6.8 and 6.1.1.4'
O O 0.0106 0.0060 'International Tables Vol C Tables 4.2.6.8 and 6.1.1.4'

loop_
_geom_angle_atom_site_label_1
_geom_angle_atom_site_label_2
_geom_angle_atom_site_label_3
_geom_angle
C18 Pt1 N1 99.6(2)
C18 Pt1 N2 80.9(2)
N1 Pt1 N2 175.46(16)
C18 Pt1 O1 171.98(19)
N1 Pt1 O1 88.30(16)
N2 Pt1 O1 91.28(17)
O1 C1 C10 123.8(5)
O1 C1 C2 117.8(5)
C10 C1 C2 118.3(5)
C3 C2 C1 122.0(6)
C3 C2 H2 119.0
C1 C2 H2 119.0
C2 C3 C4 122.1(6)
C2 C3 H3 118.9
C4 C3 H3 118.9
C5 C4 C3 121.5(6)
C5 C4 C9 119.7(6)
C3 C4 C9 118.8(5)
C6 C5 C4 121.7(6)
C6 C5 H5 119.2
C4 C5 H5 119.2
C5 C6 C7 118.9(6)
C5 C6 H6 120.5
C7 C6 H6 120.5
C8 C7 C6 120.7(7)
C8 C7 H7 119.6
C6 C7 H7 119.6
C7 C8 C9 121.3(6)
C7 C8 H8 119.4
C9 C8 H8 119.4
C8 C9 C4 117.6(5)
C8 C9 C10 122.9(5)
C4 C9 C10 119.5(5)
C1 C10 C11 121.9(5)
C1 C10 C9 118.9(5)
C11 C10 C9 118.0(5)
N1 C11 C10 128.1(5)
N1 C11 H11 116.0
C10 C11 H11 116.0
C13 C12 C17 119.7(5)
C13 C12 N1 122.2(5)
C17 C12 N1 118.0(5)
C12 C13 C14 120.4(5)
C12 C13 H13 119.8
C14 C13 H13 119.8
C15 C14 C13 119.9(6)
C15 C14 H14 120.1
C13 C14 H14 120.1
C14 C15 C16 120.2(6)
C14 C15 H15 119.9
C16 C15 H15 119.9
C17 C16 C15 119.8(6)
C17 C16 H16 120.1
C15 C16 H16 120.1
C16 C17 C12 120.0(6)
C16 C17 H17 120.0
C12 C17 H17 120.0
C19 C18 C23 115.8(5)
C19 C18 Pt1 130.9(4)
C23 C18 Pt1 113.2(4)
C20 C19 C18 121.8(6)
C20 C19 H19 119.1
C18 C19 H19 119.1
C21 C20 C19 121.1(6)
C21 C20 H20 119.4
C19 C20 H20 119.4
C22 C21 C20 119.1(6)
C22 C21 H21 120.4
C20 C21 H21 120.4
C21 C22 C23 120.2(6)
C21 C22 H22 119.9
C23 C22 H22 119.9
C22 C23 C18 121.7(6)
C22 C23 C24 122.3(5)
C18 C23 C24 116.0(5)
N2 C24 C25 120.2(6)
N2 C24 C23 112.4(5)
C25 C24 C23 127.4(6)
C26 C25 C24 120.0(6)
C26 C25 H25 120.0
C24 C25 H25 120.0
C27 C26 C25 119.5(6)
C27 C26 H26 120.3
C25 C26 H26 120.3
C26 C27 C28 119.3(7)
C26 C27 H27 120.4
C28 C27 H27 120.4
N2 C28 C27 121.5(6)
N2 C28 H28 119.3
C27 C28 H28 119.3
C11 N1 C12 115.4(4)
C11 N1 Pt1 123.1(4)
C12 N1 Pt1 121.1(3)
C28 N2 C24 119.5(5)
C28 N2 Pt1 123.5(4)
C24 N2 Pt1 116.5(4)
C1 O1 Pt1 125.2(4)

loop_
_geom_bond_atom_site_label_1
_geom_bond_atom_site_label_2
_geom_bond_distance
Pt1 C18 1.980(5)
Pt1 N1 2.004(4)
Pt1 N2 2.009(4)
Pt1 O1 2.065(4)
C1 O1 1.294(7)
C1 C10 1.408(8)
C1 C2 1.415(9)
C2 C3 1.353(8)
C2 H2 0.9300
C3 C4 1.396(9)
C3 H3 0.9300
C4 C5 1.391(8)
C4 C9 1.407(8)
C5 C6 1.362(9)
C5 H5 0.9300
C6 C7 1.390(10)
C6 H6 0.9300
C7 C8 1.368(8)
C7 H7 0.9300
C8 C9 1.402(8)
C8 H8 0.9300
C9 C10 1.469(8)
C10 C11 1.412(7)
C11 N1 1.304(6)
C11 H11 0.9300
C12 C13 1.372(7)
C12 C17 1.384(7)
C12 N1 1.441(7)
C13 C14 1.384(9)
C13 H13 0.9300
C14 C15 1.363(9)
C14 H14 0.9300
C15 C16 1.389(9)
C15 H15 0.9300
C16 C17 1.375(8)
C16 H16 0.9300
C17 H17 0.9300
C18 C19 1.396(8)
C18 C23 1.413(7)
C19 C20 1.380(8)
C19 H19 0.9300
C20 C21 1.373(9)
C20 H20 0.9300
C21 C22 1.372(10)
C21 H21 0.9300
C22 C23 1.393(8)
C22 H22 0.9300
C23 C24 1.454(9)
C24 N2 1.353(7)
C24 C25 1.379(8)
C25 C26 1.371(10)
C25 H25 0.9300
C26 C27 1.360(10)
C26 H26 0.9300
C27 C28 1.377(8)
C27 H27 0.9300
C28 N2 1.344(8)
C28 H28 0.9300
